data_7233001
loop_
_publ_author_name
'Liang, Yaofeng'
'Teng, Lili'
'Wang, Yajun'
'He, Qiuxing'
'Cao, Hua'

_publ_section_title
;
 A visible-light-induced intermolecular [3 + 2] alkenylation--cyclization
 strategy: metal-free construction of pyrrolo[2,1,5-cd]indolizine rings
;
_journal_issue 15
_journal_name_full 'Green Chemistry'
_journal_page_first 4025
_journal_paper_doi 10.1039/C9GC01766F
_journal_volume 21
_journal_year 2019
_chemical_formula_moiety 'C19 H15 N O2'
_chemical_formula_sum 'C19 H15 N O2'
_chemical_formula_weight 289.32
_space_group_crystal_system monoclinic
_space_group_IT_number 4
_space_group_name_Hall 'P 2yb'
_space_group_name_H-M_alt 'P 1 21 1'
_symmetry_space_group_name_Hall 'P 2yb'
_symmetry_space_group_name_H-M 'P 1 21 1'
_atom_sites_solution_hydrogens geom
_atom_sites_solution_primary dual
_audit_creation_date 2019-03-10
_audit_creation_method
;
Olex2 1.2
(compiled 2018.05.29 svn.r3508 for OlexSys, GUI svn.r5506)
;
_audit_update_record
;
2019-06-13 deposited with the CCDC.    2019-07-01 downloaded from the CCDC.
;
_cell_angle_alpha 90
_cell_angle_beta 97.305(5)
_cell_angle_gamma 90
_cell_formula_units_Z 2
_cell_length_a 3.9198(2)
_cell_length_b 25.3323(11)
_cell_length_c 7.1542(3)
_cell_measurement_reflns_used 2410
_cell_measurement_temperature 100.00(10)
_cell_measurement_theta_max 73.2820
_cell_measurement_theta_min 6.4760
_cell_volume 704.63(6)
_computing_cell_refinement 'CrysAlisPro 1.171.38.43f (Rigaku OD, 2015)'
_computing_data_collection 'CrysAlisPro 1.171.38.43f (Rigaku OD, 2015)'
_computing_data_reduction 'CrysAlisPro 1.171.38.43f (Rigaku OD, 2015)'
_computing_molecular_graphics 'Olex2 (Dolomanov et al., 2009)'
_computing_publication_material 'Olex2 (Dolomanov et al., 2009)'
_computing_structure_refinement 'ShelXL (Sheldrick, 2015)'
_computing_structure_solution 'ShelXT (Sheldrick, 2015)'
_diffrn_ambient_environment N~2~
_diffrn_ambient_temperature 100.00(10)
_diffrn_detector 'CCD plate'
_diffrn_detector_area_resol_mean 5.2684
_diffrn_detector_type AtlasS2
_diffrn_measured_fraction_theta_full 0.996
_diffrn_measured_fraction_theta_max 0.976
_diffrn_measurement_details
;
List of Runs (angles in degrees, time in seconds):

  # Type    Start    End  Width  t~exp~   \w     \q     \k     \f   Frames
#--------------------------------------------------------------------------
  1  \w     17.00  82.00   1.00    1.00    --   40.73  38.00-120.00   65
  2  \w     95.00 135.00   1.00    1.00    --  106.95 125.00 -30.00   40
  3  \w    135.00 173.00   1.00    1.00    --  106.95  45.00  30.00   38
  4  \w     99.00 160.00   1.00    1.00    --  106.95 125.00-150.00   61
  5  \w     84.00 132.00   1.00    1.00    --  106.95 -30.00-150.00   48
  6  \w     51.00  92.00   1.00    1.00    --  106.95 -95.00 -30.00   41
  7  \w     76.00 112.00   1.00    1.00    --  106.95 -45.00  30.00   36
  8  \w     43.00 115.00   1.00    1.00    --  106.95 -30.00 -60.00   72
  9  \w     36.00  82.00   1.00    1.00    --  106.95 -30.00-150.00   46
 10  \w      4.00  36.00   1.00    1.00    --   40.73 -99.00 -30.00   32
 11  \w    -65.00 -13.00   1.00    1.00    --  -40.73 -57.00  90.00   52
 12  \w   -110.00 -70.00   1.00    1.00    --  -40.73 -57.00  90.00   40
 13  \w    -82.00  29.00   1.00    1.00    --  -41.23  19.00-180.00  111
 14  \w     76.00 104.00   1.00    1.00    --   41.23  38.00 150.00   28
 15  \w     33.00  59.00   1.00    1.00    --   41.23  38.00 150.00   26
 16  \w     21.00  47.00   1.00    1.00    --   41.23 -99.00-120.00   26
 17  \w     74.00 133.00   1.00    1.00    --  106.95  77.00  90.00   59
 18  \w     81.00 108.00   1.00    1.00    --  106.95  77.00  60.00   27
;
_diffrn_measurement_device 'four-circle diffractometer'
_diffrn_measurement_device_type 'SuperNova, Dual, Cu at zero, AtlasS2'
_diffrn_measurement_method '\w scans'
_diffrn_orient_matrix_type 'CrysAlisPro convention (1999,Acta A55,543-557)'
_diffrn_orient_matrix_UB_11 0.2770233000
_diffrn_orient_matrix_UB_12 0.0040857000
_diffrn_orient_matrix_UB_13 0.1725799000
_diffrn_orient_matrix_UB_21 0.2115052000
_diffrn_orient_matrix_UB_22 0.0372737000
_diffrn_orient_matrix_UB_23 -0.1106706000
_diffrn_orient_matrix_UB_31 -0.1884228000
_diffrn_orient_matrix_UB_32 0.0478868000
_diffrn_orient_matrix_UB_33 0.0713890000
_diffrn_radiation_monochromator mirror
_diffrn_radiation_probe x-ray
_diffrn_radiation_type CuK\a
_diffrn_radiation_wavelength 1.54184
_diffrn_reflns_av_R_equivalents 0.0177
_diffrn_reflns_av_unetI/netI 0.0212
_diffrn_reflns_Laue_measured_fraction_full 0.996
_diffrn_reflns_Laue_measured_fraction_max 0.976
_diffrn_reflns_limit_h_max 4
_diffrn_reflns_limit_h_min -4
_diffrn_reflns_limit_k_max 30
_diffrn_reflns_limit_k_min -31
_diffrn_reflns_limit_l_max 8
_diffrn_reflns_limit_l_min -6
_diffrn_reflns_number 3274
_diffrn_reflns_point_group_measured_fraction_full 0.820
_diffrn_reflns_point_group_measured_fraction_max 0.790
_diffrn_reflns_theta_full 67.684
_diffrn_reflns_theta_max 73.339
_diffrn_reflns_theta_min 6.237
_diffrn_source 'micro-focus sealed X-ray tube'
_diffrn_source_type 'SuperNova (Cu) X-ray Source'
_exptl_absorpt_coefficient_mu 0.709
_exptl_absorpt_correction_T_max 1.00000
_exptl_absorpt_correction_T_min 0.41660
_exptl_absorpt_correction_type multi-scan
_exptl_absorpt_process_details
;
CrysAlisPro 1.171.38.43f (Rigaku Oxford Diffraction, 2015)
Empirical absorption correction using spherical harmonics,
 implemented in SCALE3 ABSPACK scaling algorithm.
;
_exptl_crystal_colour black
_exptl_crystal_colour_primary black
_exptl_crystal_density_diffrn 1.364
_exptl_crystal_description block
_exptl_crystal_F_000 304
_exptl_crystal_size_max 0.13
_exptl_crystal_size_mid 0.12
_exptl_crystal_size_min 0.11
_refine_diff_density_max 0.195
_refine_diff_density_min -0.290
_refine_diff_density_rms 0.078
_refine_ls_abs_structure_details
;
 Flack x determined using 767 quotients [(I+)-(I-)]/[(I+)+(I-)]
 (Parsons, Flack and Wagner, Acta Cryst. B69 (2013) 249-259).
;
_refine_ls_abs_structure_Flack -0.08(15)
_refine_ls_extinction_method none
_refine_ls_goodness_of_fit_ref 1.067
_refine_ls_hydrogen_treatment constr
_refine_ls_matrix_type full
_refine_ls_number_parameters 201
_refine_ls_number_reflns 2230
_refine_ls_number_restraints 1
_refine_ls_restrained_S_all 1.067
_refine_ls_R_factor_all 0.0385
_refine_ls_R_factor_gt 0.0367
_refine_ls_shift/su_max 0.000
_refine_ls_shift/su_mean 0.000
_refine_ls_structure_factor_coef Fsqd
_refine_ls_weighting_details 'w=1/[\s^2^(Fo^2^)+(0.0543P)^2^+0.2345P] where P=(Fo^2^+2Fc^2^)/3'
_refine_ls_weighting_scheme calc
_refine_ls_wR_factor_gt 0.0949
_refine_ls_wR_factor_ref 0.0966
_reflns_Friedel_coverage 0.583
_reflns_Friedel_fraction_full 0.636
_reflns_Friedel_fraction_max 0.596
_reflns_number_gt 2173
_reflns_number_total 2230
_reflns_threshold_expression 'I > 2\s(I)'
_cod_data_source_file c9gc01766f2.cif
_cod_data_source_block 157
_cod_depositor_comments 'Adding full bibliography for 7233001.cif.'
_cod_original_cell_volume 704.62(6)
_cod_database_code 7233001
_shelx_shelxl_version_number 2018/3
_shelx_space_group_comment
;
The symmetry employed for this shelxl refinement is uniquely defined
by the following loop, which should always be used as a source of
symmetry information in preference to the above space-group names.
They are only intended as comments.
;
_shelx_estimated_absorpt_t_max 0.926
_shelx_estimated_absorpt_t_min 0.913
_reflns_odcompleteness_completeness 99.55
_reflns_odcompleteness_iscentric 1
_reflns_odcompleteness_theta 66.97
_olex2_refinement_description
;
1. Fixed Uiso
 At 1.2 times of:
  All C(H) groups
 At 1.5 times of:
  All C(H,H,H) groups
2.a Aromatic/amide H refined with riding coordinates:
 C12(H12), C13(H13), C2(H2), C16(H16), C9(H9), C6(H6), C5(H5), C7(H7), C15(H15)
2.b Idealised Me refined as rotating group:
 C19(H19A,H19B,H19C), C17(H17A,H17B,H17C)
;
_olex2_date_sample_data_collection 2019-03-06
_olex2_submission_special_instructions 'No special instructions were received'
_oxdiff_exptl_absorpt_empirical_details
;
Empirical correction (ABSPACK) includes:
- Absorption correction using spherical harmonics
- Frame scaling
;
_oxdiff_exptl_absorpt_empirical_full_max 3.457
_oxdiff_exptl_absorpt_empirical_full_min 0.687

loop_
_space_group_symop_operation_xyz
'x, y, z'
'-x, y+1/2, -z'

loop_
_atom_site_label
_atom_site_type_symbol
_atom_site_fract_x
_atom_site_fract_y
_atom_site_fract_z
_atom_site_U_iso_or_equiv
_atom_site_adp_type
_atom_site_occupancy
_atom_site_site_symmetry_order
_atom_site_calc_flag
_atom_site_refinement_flags_posn
O2 O 0.8384(5) 0.34175(8) 0.3539(3) 0.0287(5) Uani 1 1 d .
O1 O 0.6946(6) 0.30367(8) 0.6179(3) 0.0335(5) Uani 1 1 d .
N1 N 0.4518(6) 0.46127(9) 0.7413(3) 0.0210(5) Uani 1 1 d .
C11 C 0.5603(7) 0.58356(10) 0.4851(4) 0.0221(6) Uani 1 1 d .
C12 C 0.6949(8) 0.57280(11) 0.3182(4) 0.0250(6) Uani 1 1 d .
H12 H 0.744423 0.538075 0.289136 0.030 Uiso 1 1 calc R
C1 C 0.5548(7) 0.48536(10) 0.5871(4) 0.0211(6) Uani 1 1 d .
C18 C 0.7226(7) 0.34318(11) 0.5242(4) 0.0239(6) Uani 1 1 d .
C13 C 0.7566(8) 0.61275(12) 0.1945(4) 0.0274(6) Uani 1 1 d .
H13 H 0.846715 0.604348 0.084099 0.033 Uiso 1 1 calc R
C3 C 0.6376(7) 0.39613(11) 0.5788(4) 0.0228(6) Uani 1 1 d .
C2 C 0.6754(7) 0.44379(11) 0.4822(3) 0.0213(5) Uani 1 1 d .
H2 H 0.764719 0.447243 0.368445 0.026 Uiso 1 1 calc R
C16 C 0.4913(8) 0.63634(11) 0.5237(4) 0.0268(6) Uani 1 1 d .
H16 H 0.403818 0.644841 0.634768 0.032 Uiso 1 1 calc R
C10 C 0.4925(7) 0.54103(11) 0.6138(4) 0.0212(6) Uani 1 1 d .
C9 C 0.3548(7) 0.54586(11) 0.7832(4) 0.0236(6) Uani 1 1 d .
H9 H 0.289759 0.577458 0.834601 0.028 Uiso 1 1 calc R
C6 C 0.2595(8) 0.41537(13) 1.0390(4) 0.0280(6) Uani 1 1 d .
H6 H 0.189587 0.399175 1.144433 0.034 Uiso 1 1 calc R
C8 C 0.3287(7) 0.49517(12) 0.8656(4) 0.0232(6) Uani 1 1 d .
C4 C 0.4936(7) 0.40782(11) 0.7470(4) 0.0223(6) Uani 1 1 d .
C14 C 0.6860(7) 0.66540(11) 0.2327(4) 0.0270(6) Uani 1 1 d .
C5 C 0.3889(7) 0.38373(12) 0.9057(4) 0.0249(6) Uani 1 1 d .
H5 H 0.405394 0.347355 0.921853 0.030 Uiso 1 1 calc R
C7 C 0.2284(8) 0.47064(13) 1.0230(4) 0.0268(6) Uani 1 1 d .
H7 H 0.142277 0.490298 1.116336 0.032 Uiso 1 1 calc R
C15 C 0.5510(8) 0.67608(12) 0.3995(4) 0.0293(6) Uani 1 1 d .
H15 H 0.499820 0.710779 0.428090 0.035 Uiso 1 1 calc R
C19 C 0.9282(9) 0.29016(12) 0.2907(4) 0.0335(7) Uani 1 1 d .
H19A H 1.009776 0.293129 0.170172 0.050 Uiso 1 1 calc GR
H19B H 0.729126 0.267752 0.279771 0.050 Uiso 1 1 calc GR
H19C H 1.105474 0.275228 0.380048 0.050 Uiso 1 1 calc GR
C17 C 0.7543(9) 0.70925(13) 0.1005(5) 0.0358(7) Uani 1 1 d .
H17A H 0.930284 0.732014 0.161310 0.054 Uiso 1 1 calc GR
H17B H 0.547281 0.729178 0.066862 0.054 Uiso 1 1 calc GR
H17C H 0.828905 0.694517 -0.011137 0.054 Uiso 1 1 calc GR

loop_
_atom_site_aniso_label
_atom_site_aniso_U_11
_atom_site_aniso_U_22
_atom_site_aniso_U_33
_atom_site_aniso_U_23
_atom_site_aniso_U_13
_atom_site_aniso_U_12
O2 0.0405(12) 0.0195(10) 0.0271(10) -0.0027(8) 0.0078(9) 0.0022(9)
O1 0.0489(14) 0.0185(10) 0.0342(11) 0.0019(9) 0.0094(10) -0.0013(9)
N1 0.0230(12) 0.0216(11) 0.0183(11) 0.0000(9) 0.0018(9) -0.0006(9)
C11 0.0214(13) 0.0213(14) 0.0225(13) -0.0002(10) -0.0017(11) -0.0010(11)
C12 0.0278(15) 0.0210(13) 0.0266(14) -0.0014(11) 0.0046(12) 0.0004(11)
C1 0.0235(14) 0.0210(14) 0.0181(12) 0.0009(10) -0.0004(11) -0.0005(11)
C18 0.0268(14) 0.0204(13) 0.0238(13) -0.0010(11) -0.0001(11) -0.0016(11)
C13 0.0291(15) 0.0287(14) 0.0247(13) 0.0002(12) 0.0047(12) 0.0000(13)
C3 0.0234(14) 0.0239(15) 0.0204(12) -0.0001(11) -0.0006(11) -0.0016(11)
C2 0.0229(13) 0.0223(14) 0.0184(11) 0.0003(11) 0.0018(10) -0.0005(12)
C16 0.0310(16) 0.0233(14) 0.0262(14) -0.0031(11) 0.0038(12) 0.0029(12)
C10 0.0193(13) 0.0220(13) 0.0212(13) -0.0006(11) -0.0010(11) -0.0011(11)
C9 0.0252(14) 0.0217(14) 0.0235(13) -0.0014(11) 0.0011(11) -0.0010(11)
C6 0.0279(15) 0.0357(16) 0.0202(12) 0.0029(11) 0.0022(11) -0.0032(12)
C8 0.0216(14) 0.0275(15) 0.0198(13) -0.0037(11) -0.0005(11) 0.0001(11)
C4 0.0212(13) 0.0237(14) 0.0208(13) 0.0024(11) -0.0026(11) -0.0031(11)
C14 0.0241(15) 0.0254(15) 0.0295(14) 0.0046(12) -0.0035(12) -0.0024(12)
C5 0.0266(15) 0.0239(14) 0.0232(13) 0.0030(11) -0.0004(11) -0.0028(11)
C7 0.0272(16) 0.0344(16) 0.0191(12) -0.0017(12) 0.0045(11) -0.0011(12)
C15 0.0345(16) 0.0185(13) 0.0338(15) -0.0007(12) -0.0005(13) 0.0023(12)
C19 0.0390(19) 0.0251(15) 0.0379(17) -0.0094(13) 0.0098(14) 0.0027(13)
C17 0.0389(18) 0.0293(16) 0.0382(17) 0.0095(13) 0.0015(14) -0.0028(14)

loop_
_atom_type_symbol
_atom_type_description
_atom_type_scat_dispersion_real
_atom_type_scat_dispersion_imag
_atom_type_scat_source
C C 0.0181 0.0091 'International Tables Vol C Tables 4.2.6.8 and 6.1.1.4'
H H 0.0000 0.0000 'International Tables Vol C Tables 4.2.6.8 and 6.1.1.4'
N N 0.0311 0.0180 'International Tables Vol C Tables 4.2.6.8 and 6.1.1.4'
O O 0.0492 0.0322 'International Tables Vol C Tables 4.2.6.8 and 6.1.1.4'

loop_
_geom_angle_atom_site_label_1
_geom_angle_atom_site_label_2
_geom_angle_atom_site_label_3
_geom_angle
C18 O2 C19 115.5(2)
C1 N1 C8 114.2(2)
C4 N1 C1 114.9(2)
C4 N1 C8 130.9(2)
C12 C11 C16 117.4(3)
C12 C11 C10 121.0(2)
C16 C11 C10 121.6(2)
C13 C12 C11 121.4(3)
N1 C1 C2 104.5(2)
N1 C1 C10 104.8(2)
C2 C1 C10 150.7(3)
O2 C18 C3 112.5(2)
O1 C18 O2 122.5(3)
O1 C18 C3 125.0(2)
C12 C13 C14 121.2(3)
C2 C3 C18 128.3(2)
C2 C3 C4 108.3(2)
C4 C3 C18 123.4(2)
C3 C2 C1 108.4(2)
C15 C16 C11 121.1(3)
C1 C10 C11 125.9(2)
C9 C10 C11 127.2(2)
C9 C10 C1 106.9(2)
C10 C9 C8 109.7(2)
C5 C6 C7 123.5(3)
N1 C8 C9 104.3(2)
N1 C8 C7 114.0(3)
C7 C8 C9 141.7(3)
N1 C4 C3 103.9(2)
N1 C4 C5 114.3(3)
C5 C4 C3 141.8(3)
C13 C14 C17 121.8(3)
C15 C14 C13 117.4(3)
C15 C14 C17 120.9(3)
C6 C5 C4 118.5(3)
C8 C7 C6 118.7(3)
C16 C15 C14 121.5(3)

loop_
_geom_bond_atom_site_label_1
_geom_bond_atom_site_label_2
_geom_bond_distance
O2 C18 1.353(3)
O2 C19 1.441(3)
O1 C18 1.218(3)
N1 C1 1.366(3)
N1 C8 1.367(3)
N1 C4 1.364(4)
C11 C12 1.392(4)
C11 C16 1.399(4)
C11 C10 1.463(4)
C12 C13 1.386(4)
C1 C2 1.409(4)
C1 C10 1.448(4)
C18 C3 1.448(4)
C13 C14 1.396(4)
C3 C2 1.408(4)
C3 C4 1.424(4)
C16 C15 1.382(4)
C10 C9 1.393(4)
C9 C8 1.422(4)
C6 C5 1.390(4)
C6 C7 1.409(4)
C8 C7 1.386(4)
C4 C5 1.396(4)
C14 C15 1.392(4)
C14 C17 1.505(4)
